data_4072071
loop_
_publ_author_name
'Takamiya, Ikuko'
'Yamashita, Makoto'
'Nozaki, Kyoko'

_publ_section_title
;
 Syntheses of Ester-Substituted Norbornyl Palladium Complexes Ligated
 withtBu3P: Studies on the Insertion ofexo- andendo-Monomers in the
 Ester-Substituted Norbornene Polymerization
;
_journal_issue 20
_journal_name_full Organometallics
_journal_page_first 5347
_journal_paper_doi 10.1021/om800566j
_journal_volume 27
_journal_year 2008
_chemical_formula_sum 'C23 H44 Cl3 O2 P Pd'
_chemical_formula_weight 596.30
_chemical_name_systematic
; 
 ? 
;
_space_group_IT_number 14
_symmetry_cell_setting monoclinic
_symmetry_space_group_name_Hall '-P 2yn'
_symmetry_space_group_name_H-M 'P 1 21/n 1'
_atom_sites_solution_hydrogens geom
_atom_sites_solution_primary direct
_atom_sites_solution_secondary difmap
_audit_creation_method SHELXL-97
_cell_angle_alpha 90.000(3)
_cell_angle_beta 104.159(3)
_cell_angle_gamma 90.000(3)
_cell_formula_units_Z 4
_cell_length_a 12.052(9)
_cell_length_b 10.073(7)
_cell_length_c 22.418(17)
_cell_measurement_reflns_used 8878
_cell_measurement_temperature 103.1500
_cell_measurement_theta_max 27.4835
_cell_measurement_theta_min 3.0088
_cell_volume 2639(3)
_computing_cell_refinement 'RIGAKU CrystalClear'
_computing_data_collection 'RIGAKU CrystalClear'
_computing_data_reduction 'RIGAKU CrystalClear'
_computing_molecular_graphics ORTEP-III
_computing_structure_refinement 'SHELXL-97 (Sheldrick, 1997)'
_computing_structure_solution 'SHELXS-97 (Sheldrick, 1997)'
_diffrn_ambient_temperature 103(2)
_diffrn_detector_area_resol_mean 7.31
_diffrn_measured_fraction_theta_full 0.978
_diffrn_measured_fraction_theta_max 0.978
_diffrn_measurement_device_type 'RIGAKU/MSC Meacury CCD'
_diffrn_measurement_method 'omega scans'
_diffrn_radiation_monochromator graphite
_diffrn_radiation_source 'fine-focus sealed tube'
_diffrn_radiation_type MoK\a
_diffrn_radiation_wavelength 0.71070
_diffrn_reflns_av_R_equivalents 0.0306
_diffrn_reflns_av_sigmaI/netI 0.0287
_diffrn_reflns_limit_h_max 15
_diffrn_reflns_limit_h_min -14
_diffrn_reflns_limit_k_max 12
_diffrn_reflns_limit_k_min -13
_diffrn_reflns_limit_l_max 28
_diffrn_reflns_limit_l_min -28
_diffrn_reflns_number 20235
_diffrn_reflns_theta_full 27.48
_diffrn_reflns_theta_max 27.48
_diffrn_reflns_theta_min 3.01
_exptl_absorpt_coefficient_mu 1.085
_exptl_absorpt_correction_T_max 0.8992
_exptl_absorpt_correction_T_min 0.7366
_exptl_absorpt_correction_type multi-scan
_exptl_crystal_colour Orange
_exptl_crystal_density_diffrn 1.501
_exptl_crystal_density_method 'not measured'
_exptl_crystal_description Platelet
_exptl_crystal_F_000 1240
_exptl_crystal_size_max 0.30
_exptl_crystal_size_mid 0.30
_exptl_crystal_size_min 0.10
_refine_diff_density_max 0.893
_refine_diff_density_min -0.366
_refine_diff_density_rms 0.072
_refine_ls_goodness_of_fit_ref 1.088
_refine_ls_hydrogen_treatment constr
_refine_ls_matrix_type full
_refine_ls_number_parameters 282
_refine_ls_number_reflns 5928
_refine_ls_number_restraints 0
_refine_ls_restrained_S_all 1.088
_refine_ls_R_factor_all 0.0329
_refine_ls_R_factor_gt 0.0274
_refine_ls_shift/su_max 0.002
_refine_ls_shift/su_mean 0.000
_refine_ls_structure_factor_coef Fsqd
_refine_ls_weighting_details 'calc w=1/[\s^2^(Fo^2^)+(0.0218P)^2^+1.7865P] where P=(Fo^2^+2Fc^2^)/3'
_refine_ls_weighting_scheme calc
_refine_ls_wR_factor_gt 0.0577
_refine_ls_wR_factor_ref 0.0600
_reflns_number_gt 5375
_reflns_number_total 5928
_reflns_threshold_expression >2sigma(I)
_cod_data_source_file om800566j_si_002.cif
_cod_data_source_block 3
_cod_depositor_comments
;
The following automatic conversions were performed:
'_atom_site_symetry_multiplicity' tag replaced with
'_atom_site_symmetry_multiplicity'.

Automatic conversion script
Id: cif_correct_tags 1440 2010-10-19 06:21:57Z saulius 

The following automatic conversions were performed:

'_exptl_absorpt_correction_type' value 'Multi-scan' changed to
'multi-scan' according to
/home/saulius/struct/CIF-dictionaries/cif_core.dic dictionary named
'cif_core.dic' version 2.4.1 from 2010-06-29.

Automatic conversion script
Id: cif_fix_values 1715 2011-07-08 13:25:40Z adriana 
;
_cod_original_sg_symbol_H-M P21/n
_cod_database_code 4072071

loop_
_symmetry_equiv_pos_as_xyz
'x, y, z'
'-x+1/2, y+1/2, -z+1/2'
'-x, -y, -z'
'x-1/2, -y-1/2, z-1/2'

loop_
_atom_site_label
_atom_site_type_symbol
_atom_site_fract_x
_atom_site_fract_y
_atom_site_fract_z
_atom_site_U_iso_or_equiv
_atom_site_adp_type
_atom_site_occupancy
_atom_site_symmetry_multiplicity
_atom_site_calc_flag
_atom_site_refinement_flags
Pd1 Pd 0.512047(12) 0.873923(14) 0.798269(7) 0.01247(5) Uani 1 1 d .
C1 C 0.61661(16) 0.91490(19) 0.88293(9) 0.0135(4) Uani 1 1 d .
H1 H 0.6487 0.8305 0.9036 0.016 Uiso 1 1 calc R
C2 C 0.71484(17) 1.0086(2) 0.87758(9) 0.0157(4) Uani 1 1 d .
H2 H 0.7439 0.9957 0.8398 0.019 Uiso 1 1 calc R
C3 C 0.80732(17) 0.9980(2) 0.93920(9) 0.0179(4) Uani 1 1 d .
H3 H 0.8775 1.0473 0.9374 0.021 Uiso 1 1 calc R
H4 H 0.8274 0.9043 0.9501 0.021 Uiso 1 1 calc R
C4 C 0.74614(17) 1.0636(2) 0.98607(9) 0.0156(4) Uani 1 1 d .
H5 H 0.7299 0.9942 1.0147 0.019 Uiso 1 1 calc R
C5 C 0.63263(17) 1.11362(19) 0.94438(9) 0.0156(4) Uani 1 1 d .
H6 H 0.5971 1.1891 0.9620 0.019 Uiso 1 1 calc R
C6 C 0.55273(16) 0.9930(2) 0.92484(9) 0.0145(4) Uani 1 1 d .
H7 H 0.5531 0.9382 0.9621 0.017 Uiso 1 1 calc R
C7 C 0.42969(17) 1.0362(2) 0.89548(10) 0.0208(5) Uani 1 1 d .
H8 H 0.4010 1.0902 0.9248 0.031 Uiso 1 1 calc R
H9 H 0.3812 0.9575 0.8844 0.031 Uiso 1 1 calc R
H10 H 0.4281 1.0886 0.8584 0.031 Uiso 1 1 calc R
C8 C 0.66668(18) 1.14667(19) 0.88418(9) 0.0178(4) Uani 1 1 d .
H11 H 0.6001 1.1692 0.8500 0.021 Uiso 1 1 calc R
H12 H 0.7254 1.2173 0.8894 0.021 Uiso 1 1 calc R
C9 C 0.81567(18) 1.1736(2) 1.02271(9) 0.0171(4) Uani 1 1 d .
O1 O 0.79472(13) 1.29039(15) 1.01690(7) 0.0240(3) Uani 1 1 d .
O2 O 0.90645(13) 1.12471(15) 1.06428(7) 0.0228(3) Uani 1 1 d .
C10 C 0.9787(2) 1.2216(2) 1.10282(10) 0.0253(5) Uani 1 1 d .
H13 H 1.0095 1.2830 1.0770 0.038 Uiso 1 1 calc R
H14 H 1.0418 1.1762 1.1314 0.038 Uiso 1 1 calc R
H15 H 0.9336 1.2713 1.1262 0.038 Uiso 1 1 calc R
Cl1 Cl 0.47655(4) 1.07352(5) 0.74105(2) 0.02070(11) Uani 1 1 d .
P1 P 0.51489(4) 0.65135(5) 0.80879(2) 0.01136(10) Uani 1 1 d .
C11 C 0.66310(17) 0.5763(2) 0.81731(9) 0.0158(4) Uani 1 1 d .
C12 C 0.73359(17) 0.6724(2) 0.78764(10) 0.0193(4) Uani 1 1 d .
H16 H 0.8103 0.6357 0.7915 0.029 Uiso 1 1 calc R
H17 H 0.7396 0.7585 0.8086 0.029 Uiso 1 1 calc R
H18 H 0.6956 0.6841 0.7440 0.029 Uiso 1 1 calc R
C13 C 0.66242(19) 0.4392(2) 0.78779(10) 0.0196(4) Uani 1 1 d .
H19 H 0.7405 0.4037 0.7971 0.029 Uiso 1 1 calc R
H20 H 0.6331 0.4468 0.7431 0.029 Uiso 1 1 calc R
H21 H 0.6132 0.3792 0.8042 0.029 Uiso 1 1 calc R
C14 C 0.72844(18) 0.5641(2) 0.88532(10) 0.0198(4) Uani 1 1 d .
H22 H 0.6904 0.4986 0.9058 0.030 Uiso 1 1 calc R
H23 H 0.7293 0.6504 0.9056 0.030 Uiso 1 1 calc R
H24 H 0.8072 0.5356 0.8878 0.030 Uiso 1 1 calc R
C15 C 0.42310(17) 0.6139(2) 0.72816(9) 0.0160(4) Uani 1 1 d .
C16 C 0.49170(19) 0.6443(2) 0.67975(9) 0.0200(4) Uani 1 1 d .
H25 H 0.4413 0.6362 0.6384 0.030 Uiso 1 1 calc R
H26 H 0.5551 0.5811 0.6844 0.030 Uiso 1 1 calc R
H27 H 0.5222 0.7348 0.6858 0.030 Uiso 1 1 calc R
C17 C 0.37543(19) 0.4721(2) 0.71740(10) 0.0214(5) Uani 1 1 d .
H28 H 0.3199 0.4574 0.7422 0.032 Uiso 1 1 calc R
H29 H 0.4382 0.4082 0.7294 0.032 Uiso 1 1 calc R
H30 H 0.3378 0.4604 0.6737 0.032 Uiso 1 1 calc R
C18 C 0.32125(18) 0.7117(2) 0.71402(10) 0.0199(4) Uani 1 1 d .
H31 H 0.3500 0.8029 0.7199 0.030 Uiso 1 1 calc R
H32 H 0.2716 0.6943 0.7419 0.030 Uiso 1 1 calc R
H33 H 0.2775 0.6998 0.6714 0.030 Uiso 1 1 calc R
C19 C 0.44418(17) 0.5757(2) 0.86791(9) 0.0155(4) Uani 1 1 d .
C20 C 0.45638(19) 0.4243(2) 0.87349(10) 0.0210(4) Uani 1 1 d .
H34 H 0.4145 0.3917 0.9029 0.031 Uiso 1 1 calc R
H35 H 0.5375 0.4010 0.8879 0.031 Uiso 1 1 calc R
H36 H 0.4249 0.3836 0.8332 0.031 Uiso 1 1 calc R
C21 C 0.31649(17) 0.6123(2) 0.85157(10) 0.0200(4) Uani 1 1 d .
H37 H 0.2830 0.5876 0.8857 0.030 Uiso 1 1 calc R
H38 H 0.2771 0.5644 0.8143 0.030 Uiso 1 1 calc R
H39 H 0.3080 0.7081 0.8443 0.030 Uiso 1 1 calc R
C22 C 0.49472(18) 0.6383(2) 0.93125(9) 0.0185(4) Uani 1 1 d .
H40 H 0.4820 0.7344 0.9288 0.028 Uiso 1 1 calc R
H41 H 0.5771 0.6201 0.9438 0.028 Uiso 1 1 calc R
H42 H 0.4573 0.6002 0.9615 0.028 Uiso 1 1 calc R
C23 C 0.88849(19) 0.5840(2) 1.07009(11) 0.0237(5) Uani 1 1 d .
H43 H 0.9019 0.5706 1.1150 0.028 Uiso 1 1 calc R
H44 H 0.8678 0.4971 1.0497 0.028 Uiso 1 1 calc R
Cl2 Cl 0.77409(5) 0.69699(6) 1.04492(3) 0.02729(13) Uani 1 1 d .
Cl3 Cl 1.01472(5) 0.64309(6) 1.05303(3) 0.02826(13) Uani 1 1 d .

loop_
_atom_site_aniso_label
_atom_site_aniso_U_11
_atom_site_aniso_U_22
_atom_site_aniso_U_33
_atom_site_aniso_U_23
_atom_site_aniso_U_13
_atom_site_aniso_U_12
Pd1 0.01371(8) 0.01095(8) 0.01201(8) 0.00141(6) 0.00174(6) 0.00046(5)
C1 0.0139(9) 0.0146(9) 0.0104(9) -0.0005(7) 0.0002(7) -0.0004(7)
C2 0.0157(10) 0.0177(10) 0.0148(10) -0.0020(8) 0.0058(8) -0.0033(8)
C3 0.0153(10) 0.0167(10) 0.0212(11) -0.0041(8) 0.0035(8) -0.0016(8)
C4 0.0184(10) 0.0129(9) 0.0152(10) -0.0012(8) 0.0037(8) -0.0012(8)
C5 0.0176(10) 0.0114(9) 0.0172(10) -0.0017(8) 0.0032(8) 0.0023(8)
C6 0.0144(9) 0.0155(9) 0.0136(9) -0.0020(8) 0.0033(8) -0.0007(8)
C7 0.0159(10) 0.0262(11) 0.0208(11) -0.0042(9) 0.0055(9) 0.0037(8)
C8 0.0209(10) 0.0129(10) 0.0182(10) 0.0026(8) 0.0019(8) -0.0021(8)
C9 0.0184(10) 0.0196(10) 0.0147(10) -0.0022(8) 0.0069(8) -0.0025(8)
O1 0.0257(8) 0.0161(7) 0.0284(9) -0.0052(6) 0.0029(7) -0.0024(6)
O2 0.0244(8) 0.0205(8) 0.0191(8) -0.0031(6) -0.0032(6) -0.0038(6)
C10 0.0255(12) 0.0258(12) 0.0208(11) -0.0053(9) -0.0014(9) -0.0057(9)
Cl1 0.0206(2) 0.0177(2) 0.0215(3) 0.0087(2) 0.0008(2) 0.00034(19)
P1 0.0108(2) 0.0115(2) 0.0115(2) 0.00039(18) 0.00220(19) -0.00060(18)
C11 0.0149(9) 0.0146(9) 0.0177(10) 0.0014(8) 0.0040(8) 0.0025(8)
C12 0.0150(10) 0.0186(10) 0.0266(11) -0.0006(9) 0.0092(9) -0.0004(8)
C13 0.0246(11) 0.0137(10) 0.0222(11) -0.0003(8) 0.0088(9) 0.0042(8)
C14 0.0166(10) 0.0197(11) 0.0210(11) 0.0016(9) 0.0007(8) 0.0053(8)
C15 0.0162(10) 0.0163(10) 0.0139(10) -0.0007(8) 0.0009(8) -0.0011(8)
C16 0.0237(11) 0.0222(11) 0.0130(10) -0.0005(8) 0.0023(8) -0.0010(9)
C17 0.0230(11) 0.0194(11) 0.0201(11) -0.0041(9) 0.0023(9) -0.0053(9)
C18 0.0177(10) 0.0228(11) 0.0157(10) 0.0008(8) -0.0028(8) 0.0025(8)
C19 0.0165(10) 0.0162(10) 0.0142(10) 0.0018(8) 0.0042(8) -0.0019(8)
C20 0.0250(11) 0.0172(10) 0.0221(11) 0.0033(9) 0.0083(9) -0.0037(9)
C21 0.0173(10) 0.0241(11) 0.0207(11) 0.0003(9) 0.0087(9) -0.0023(8)
C22 0.0223(11) 0.0201(10) 0.0137(10) 0.0012(8) 0.0055(8) -0.0033(8)
C23 0.0276(12) 0.0186(10) 0.0260(12) -0.0009(9) 0.0085(10) -0.0034(9)
Cl2 0.0215(3) 0.0369(3) 0.0220(3) -0.0034(2) 0.0024(2) 0.0004(2)
Cl3 0.0236(3) 0.0306(3) 0.0329(3) -0.0018(2) 0.0113(2) 0.0013(2)

loop_
_atom_type_symbol
_atom_type_description
_atom_type_scat_dispersion_real
_atom_type_scat_dispersion_imag
_atom_type_scat_source
C C 0.0033 0.0016 'International Tables Vol C Tables 4.2.6.8 and 6.1.1.4'
H H 0.0000 0.0000 'International Tables Vol C Tables 4.2.6.8 and 6.1.1.4'
Cl Cl 0.1484 0.1585 'International Tables Vol C Tables 4.2.6.8 and 6.1.1.4'
O O 0.0106 0.0060 'International Tables Vol C Tables 4.2.6.8 and 6.1.1.4'
P P 0.1023 0.0942 'International Tables Vol C Tables 4.2.6.8 and 6.1.1.4'
Pd Pd -0.9988 1.0072 'International Tables Vol C Tables 4.2.6.8 and 6.1.1.4'

loop_
_geom_angle_atom_site_label_1
_geom_angle_atom_site_label_2
_geom_angle_atom_site_label_3
_geom_angle
C1 Pd1 P1 96.51(6)
C1 Pd1 Cl1 108.65(7)
P1 Pd1 Cl1 153.87(3)
C2 C1 C6 103.83(16)
C2 C1 Pd1 111.21(13)
C6 C1 Pd1 112.11(13)
C8 C2 C1 103.45(17)
C8 C2 C3 100.56(16)
C1 C2 C3 106.66(16)
C2 C3 C4 102.38(17)
C9 C4 C5 112.53(17)
C9 C4 C3 112.64(17)
C5 C4 C3 102.97(16)
C8 C5 C4 102.41(17)
C8 C5 C6 101.69(16)
C4 C5 C6 108.29(16)
C7 C6 C5 111.65(17)
C7 C6 C1 116.87(17)
C5 C6 C1 101.62(16)
C2 C8 C5 94.42(15)
O1 C9 O2 123.12(19)
O1 C9 C4 125.9(2)
O2 C9 C4 110.99(18)
C9 O2 C10 115.84(17)
C19 P1 C11 109.89(10)
C19 P1 C15 108.99(10)
C11 P1 C15 109.14(9)
C19 P1 Pd1 118.27(7)
C11 P1 Pd1 113.26(7)
C15 P1 Pd1 96.15(7)
C13 C11 C14 107.64(17)
C13 C11 C12 108.97(17)
C14 C11 C12 105.96(17)
C13 C11 P1 114.13(14)
C14 C11 P1 111.76(14)
C12 C11 P1 108.05(14)
C17 C15 C18 108.21(18)
C17 C15 C16 108.51(17)
C18 C15 C16 105.28(17)
C17 C15 P1 116.10(14)
C18 C15 P1 108.36(14)
C16 C15 P1 109.82(15)
C20 C19 C22 108.90(17)
C20 C19 C21 109.15(17)
C22 C19 C21 105.63(17)
C20 C19 P1 113.88(15)
C22 C19 P1 109.61(14)
C21 C19 P1 109.34(14)
Cl3 C23 Cl2 111.11(13)

loop_
_geom_bond_atom_site_label_1
_geom_bond_atom_site_label_2
_geom_bond_distance
Pd1 C1 2.047(2)
Pd1 P1 2.2537(17)
Pd1 Cl1 2.3669(14)
C1 C2 1.542(3)
C1 C6 1.565(3)
C2 C8 1.528(3)
C2 C3 1.552(3)
C3 C4 1.569(3)
C4 C9 1.506(3)
C4 C5 1.541(3)
C5 C8 1.540(3)
C5 C6 1.546(3)
C6 C7 1.531(3)
C9 O1 1.204(3)
C9 O2 1.345(3)
O2 C10 1.445(3)
P1 C19 1.902(2)
P1 C11 1.905(2)
P1 C15 1.912(2)
C11 C13 1.531(3)
C11 C14 1.540(3)
C11 C12 1.542(3)
C15 C17 1.536(3)
C15 C18 1.545(3)
C15 C16 1.547(3)
C19 C20 1.534(3)
C19 C22 1.537(3)
C19 C21 1.537(3)
C23 Cl3 1.761(3)
C23 Cl2 1.770(3)

loop_
_geom_torsion_atom_site_label_1
_geom_torsion_atom_site_label_2
_geom_torsion_atom_site_label_3
_geom_torsion_atom_site_label_4
_geom_torsion
P1 Pd1 C1 C2 129.08(13)
Cl1 Pd1 C1 C2 -43.80(14)
P1 Pd1 C1 C6 -115.17(13)
Cl1 Pd1 C1 C6 71.95(14)
C6 C1 C2 C8 -29.04(19)
Pd1 C1 C2 C8 91.70(16)
C6 C1 C2 C3 76.52(19)
Pd1 C1 C2 C3 -162.74(13)
C8 C2 C3 C4 39.68(19)
C1 C2 C3 C4 -67.94(19)
C2 C3 C4 C9 -126.41(18)
C2 C3 C4 C5 -4.94(19)
C9 C4 C5 C8 90.30(19)
C3 C4 C5 C8 -31.25(19)
C9 C4 C5 C6 -162.77(17)
C3 C4 C5 C6 75.68(19)
C8 C5 C6 C7 -85.26(19)
C4 C5 C6 C7 167.31(16)
C8 C5 C6 C1 40.05(18)
C4 C5 C6 C1 -67.38(19)
C2 C1 C6 C7 114.98(19)
Pd1 C1 C6 C7 -5.2(2)
C2 C1 C6 C5 -6.77(19)
Pd1 C1 C6 C5 -126.91(14)
C1 C2 C8 C5 52.31(17)
C3 C2 C8 C5 -57.84(18)
C4 C5 C8 C2 55.07(17)
C6 C5 C8 C2 -56.87(18)
C5 C4 C9 O1 -7.7(3)
C3 C4 C9 O1 108.2(2)
C5 C4 C9 O2 171.97(17)
C3 C4 C9 O2 -72.2(2)
O1 C9 O2 C10 0.5(3)
C4 C9 O2 C10 -179.14(17)
C1 Pd1 P1 C19 67.15(11)
Cl1 Pd1 P1 C19 -128.32(9)
C1 Pd1 P1 C11 -63.51(9)
Cl1 Pd1 P1 C11 101.02(8)
C1 Pd1 P1 C15 -177.42(8)
Cl1 Pd1 P1 C15 -12.88(8)
C19 P1 C11 C13 79.57(17)
C15 P1 C11 C13 -39.89(17)
Pd1 P1 C11 C13 -145.70(13)
C19 P1 C11 C14 -42.86(17)
C15 P1 C11 C14 -162.32(14)
Pd1 P1 C11 C14 91.87(14)
C19 P1 C11 C12 -159.06(13)
C15 P1 C11 C12 81.48(16)
Pd1 P1 C11 C12 -24.33(15)
C19 P1 C15 C17 -43.07(18)
C11 P1 C15 C17 76.94(18)
Pd1 P1 C15 C17 -165.81(15)
C19 P1 C15 C18 78.89(16)
C11 P1 C15 C18 -161.10(14)
Pd1 P1 C15 C18 -43.85(14)
C19 P1 C15 C16 -166.60(14)
C11 P1 C15 C16 -46.58(16)
Pd1 P1 C15 C16 70.66(14)
C11 P1 C19 C20 -44.92(17)
C15 P1 C19 C20 74.63(17)
Pd1 P1 C19 C20 -177.09(12)
C11 P1 C19 C22 77.34(16)
C15 P1 C19 C22 -163.11(14)
Pd1 P1 C19 C22 -54.83(16)
C11 P1 C19 C21 -167.31(14)
C15 P1 C19 C21 -47.75(17)
Pd1 P1 C19 C21 60.52(15)
